data_7027143
loop_
_publ_author_name
'Blake, Alexander J.'
'Casab\`o, Jaume'
'Devillanova, Francesco A.'
'Escriche, Lluis'
'Garau, Alessandra'
'Isaia, Francesco'
'Lippolis, Vito'
'Kivekas, Raikko'
'Muns, Vincens'
'Schr\"oder, Martin'
'Sillanp\"a\"a, Reijo'
'Verani, Gaetano'

_publ_section_title
;
 Mixed aza--thia crowns containing the 1,10-phenanthroline sub-unit.
 Substitution reactions in [NiL(MeCN)][BF4]2
 {L&#x2005;=&#x2005;2,5,8-trithia[9](2,9)-1,10-phenanthrolinophane}&#x200A;&#x2020;
;
_journal_issue 7
_journal_name_full 'Journal of the Chemical Society, Dalton Transactions'
_journal_page_first 1085
_journal_paper_doi 10.1039/a808062c
_journal_year 1999
_chemical_compound_source synthesis
_chemical_formula_moiety 'C18 H20 N2 Ni O S3,(Cl O4)2,H2 O'
_chemical_formula_structural 'C18 H20 N2 Ni O S3,(Cl O4)2,H2 O'
_chemical_formula_sum 'C18 H22 Cl2 N2 Ni O10 S3'
_chemical_formula_weight 652.17
_chemical_melting_point ?
_chemical_name_systematic
; 
 ? 
;
_space_group_IT_number 61
_symmetry_cell_setting orthorhombic
_symmetry_space_group_name_Hall '-P 2ac 2ab'
_symmetry_space_group_name_H-M 'P b c a'
_atom_sites_solution_hydrogens geom
_atom_sites_solution_primary direct
_atom_sites_solution_secondary difmap
_audit_creation_method SHELXL
_cell_angle_alpha 90.00
_cell_angle_beta 90.00
_cell_angle_gamma 90.00
_cell_formula_units_Z 8
_cell_length_a 15.830(2)
_cell_length_b 22.432(2)
_cell_length_c 14.2490(12)
_cell_measurement_reflns_used 24
_cell_measurement_temperature 294(2)
_cell_measurement_theta_max 20.48
_cell_measurement_theta_min 16.78
_cell_volume 5059.8(9)
_computing_cell_refinement
;
MSC/AFC5S Control Program (Molecular Structure Corporation, 1995)
;
_computing_data_collection
;
MSC/AFC5S Control Program (Molecular Structure Corporation, 1995)
;
_computing_data_reduction
;
TEXSAN (Molecular Structure Corporation, 1989)
;
_computing_molecular_graphics 'ORTEP II (Johnson, 1976)'
_computing_publication_material 'SHELXL-92 (Sheldrick, 1993)'
_computing_structure_refinement 'SHELXL-92 (Sheldrick, 1993)'
_computing_structure_solution 'SHELXS-86 (Sheldrick, 1990)'
_diffrn_ambient_temperature 294(2)
_diffrn_measurement_device 'Rigaku AFC5S'
_diffrn_measurement_method \w--2\q
_diffrn_radiation_monochromator graphite
_diffrn_radiation_source 'fine-focus sealed tube'
_diffrn_radiation_type MoK\a
_diffrn_radiation_wavelength 0.71069
_diffrn_reflns_av_R_equivalents 0.0000
_diffrn_reflns_av_sigmaI/netI 0.1205
_diffrn_reflns_limit_h_max 18
_diffrn_reflns_limit_h_min 0
_diffrn_reflns_limit_k_max 26
_diffrn_reflns_limit_k_min 0
_diffrn_reflns_limit_l_max 16
_diffrn_reflns_limit_l_min 0
_diffrn_reflns_number 4459
_diffrn_reflns_theta_max 25.00
_diffrn_reflns_theta_min 1.82
_diffrn_standards_decay_% 0.0
_diffrn_standards_interval_count 150
_diffrn_standards_number 3
_exptl_absorpt_coefficient_mu 1.282
_exptl_absorpt_correction_T_max 1.000
_exptl_absorpt_correction_T_min 0.909
_exptl_absorpt_correction_type 'empirical via \y scans'
_exptl_crystal_colour blue
_exptl_crystal_density_diffrn 1.712
_exptl_crystal_density_meas ?
_exptl_crystal_description plate
_exptl_crystal_F_000 2672
_exptl_crystal_size_max 0.34
_exptl_crystal_size_mid 0.30
_exptl_crystal_size_min 0.20
_refine_diff_density_max 0.672
_refine_diff_density_min -0.510
_refine_diff_density_rms 0.101
_refine_ls_extinction_method none
_refine_ls_goodness_of_fit_all 1.056
_refine_ls_goodness_of_fit_obs 1.171
_refine_ls_hydrogen_treatment noref
_refine_ls_matrix_type full
_refine_ls_number_parameters 337
_refine_ls_number_reflns 4442
_refine_ls_number_restraints 6
_refine_ls_restrained_S_all 1.176
_refine_ls_restrained_S_obs 1.169
_refine_ls_R_factor_all 0.1724
_refine_ls_R_factor_obs 0.0657
_refine_ls_shift/esd_max 0.004
_refine_ls_shift/esd_mean 0.000
_refine_ls_structure_factor_coef Fsqd
_refine_ls_weighting_details 'w=1/[\s^2^(Fo^2^)+(0.0000P)^2^+38.9000P] where P=(Fo^2^+2Fc^2^)/3'
_refine_ls_weighting_scheme calc
_refine_ls_wR_factor_all 0.1692
_refine_ls_wR_factor_obs 0.1170
_reflns_number_observed 2302
_reflns_number_total 4459
_reflns_observed_criterion >2sigma(I)
_cod_data_source_file 808062csup1.cif
_cod_data_source_block compoundIV
_cod_depositor_comments
;
The following automatic conversions were performed:

'_chemical_melting_point' value 'not measured' was changed to '?' -
the value is undefined or not given.

Automatic conversion script
Id: cif_fix_values 1891 2012-01-12 08:04:46Z andrius 

The following automatic conversions were performed:

'_exptl_crystal_density_meas' value 'not measured' was changed to '?'
- the value is perceived as not measured.

Automatic conversion script
Id: cif_fix_values 3008 2015-01-20 13:52:24Z robertas 

The following automatic conversions were performed:

'_refine_ls_weighting_scheme' value 'calc
w=1/[\s^2^(Fo^2^)+(0.0000P)^2^+38.9000P] where P=(Fo^2^+2Fc^2^)/3'
was changed to 'calc'. New tag '_refine_ls_weighting_details' was
created. The value of the new tag was set to
'w=1/[\s^2^(Fo^2^)+(0.0000P)^2^+38.9000P] where P=(Fo^2^+2Fc^2^)/3'.

Automatic conversion script
Id: cif_fix_values 3143 2015-03-26 13:38:13Z robertas 
;
_cod_original_sg_symbol_H-M Pbca
_cod_database_code 7027143

loop_
_symmetry_equiv_pos_as_xyz
'x, y, z'
'x+1/2, -y+1/2, -z'
'-x, y+1/2, -z+1/2'
'-x+1/2, -y, z+1/2'
'-x, -y, -z'
'-x-1/2, y-1/2, z'
'x, -y-1/2, z-1/2'
'x-1/2, y, -z-1/2'

loop_
_atom_site_aniso_label
_atom_site_aniso_U_11
_atom_site_aniso_U_22
_atom_site_aniso_U_33
_atom_site_aniso_U_23
_atom_site_aniso_U_13
_atom_site_aniso_U_12
Ni 0.0359(6) 0.0435(6) 0.0384(6) 0.0041(6) 0.0019(5) 0.0023(6)
Cl1 0.070(2) 0.049(2) 0.082(2) 0.002(2) -0.011(2) 0.0001(15)
Cl2 0.0463(14) 0.069(2) 0.0492(14) -0.0053(13) 0.0002(12) -0.0123(13)
S1 0.0461(14) 0.073(2) 0.0391(13) 0.0014(13) 0.0024(11) 0.0028(13)
S2 0.0417(13) 0.0497(14) 0.0511(14) 0.0081(12) -0.0023(11) -0.0041(11)
S3 0.0374(12) 0.0482(15) 0.0448(14) 0.0019(11) 0.0064(11) 0.0012(11)
O1 0.058(4) 0.052(4) 0.073(5) 0.011(4) 0.009(4) -0.001(4)
O2 0.092(7) 0.082(6) 0.122(8) 0.022(6) 0.024(6) 0.002(6)
O3 0.104(8) 0.265(15) 0.173(10) -0.123(11) -0.066(8) 0.062(9)
O4 0.218(14) 0.296(17) 0.104(9) -0.015(10) 0.045(10) -0.040(13)
O5 0.206(13) 0.068(7) 0.303(17) 0.051(9) -0.051(12) -0.046(8)
O6 0.113(8) 0.113(8) 0.261(15) 0.022(9) 0.006(9) 0.054(7)
O7 0.073(5) 0.113(7) 0.090(6) -0.041(5) -0.045(5) 0.007(5)
O8 0.064(5) 0.095(6) 0.062(5) 0.001(4) 0.022(4) -0.007(4)
O9 0.037(4) 0.301(14) 0.068(6) -0.052(7) -0.001(4) 0.020(6)
O10 0.379(19) 0.071(7) 0.100(8) 0.024(6) -0.039(10) -0.079(10)
N1 0.034(4) 0.041(4) 0.061(5) 0.007(4) -0.001(4) 0.001(4)
N2 0.050(5) 0.039(4) 0.045(5) 0.000(4) 0.005(4) -0.002(4)
C1 0.059(6) 0.084(8) 0.043(6) 0.006(6) -0.019(5) 0.012(6)
C2 0.046(6) 0.049(6) 0.064(7) 0.013(5) -0.002(5) 0.010(5)
C3 0.040(6) 0.075(8) 0.081(8) 0.027(7) -0.009(6) 0.012(6)
C4 0.037(6) 0.054(7) 0.116(11) 0.024(7) 0.018(7) 0.018(5)
C5 0.050(6) 0.032(5) 0.093(9) 0.006(6) 0.019(7) -0.001(5)
C6 0.042(5) 0.034(5) 0.071(7) 0.009(5) 0.016(6) 0.002(4)
C7 0.066(7) 0.015(4) 0.068(7) -0.005(5) 0.016(6) -0.003(5)
C8 0.067(7) 0.038(6) 0.076(8) -0.013(6) 0.028(7) -0.003(6)
C9 0.112(11) 0.023(6) 0.100(10) -0.009(6) 0.057(9) -0.005(7)
C10 0.072(8) 0.034(6) 0.123(11) 0.002(7) 0.039(8) 0.011(6)
C11 0.129(12) 0.049(7) 0.059(8) -0.020(6) 0.019(8) -0.015(8)
C12 0.099(10) 0.055(7) 0.065(8) -0.012(6) -0.006(7) -0.009(7)
C13 0.063(7) 0.044(6) 0.045(6) -0.002(5) 0.000(5) -0.011(5)
C14 0.073(8) 0.042(6) 0.069(7) 0.003(5) -0.026(6) -0.009(6)
C15 0.051(5) 0.057(6) 0.039(5) 0.015(5) -0.007(5) 0.000(5)
C16 0.046(5) 0.061(6) 0.043(5) 0.005(5) -0.001(5) 0.007(5)
C17 0.039(5) 0.068(7) 0.056(6) -0.004(5) -0.004(5) -0.004(5)
C18 0.035(5) 0.064(7) 0.061(7) -0.021(5) -0.010(5) 0.007(5)

loop_
_atom_site_label
_atom_site_type_symbol
_atom_site_fract_x
_atom_site_fract_y
_atom_site_fract_z
_atom_site_U_iso_or_equiv
_atom_site_thermal_displace_type
_atom_site_occupancy
_atom_site_calc_flag
_atom_site_refinement_flags
Ni Ni 0.80347(7) 0.14901(5) 0.52174(8) 0.0393(3) Uani 1 d .
Cl1 Cl 0.6470(2) -0.04699(12) 0.4336(2) 0.0667(8) Uani 1 d .
Cl2 Cl 1.0794(2) 0.22364(12) 0.3532(2) 0.0547(6) Uani 1 d .
S1 S 0.82293(15) 0.19008(12) 0.6788(2) 0.0526(7) Uani 1 d .
S2 S 0.66918(15) 0.17387(11) 0.4439(2) 0.0475(6) Uani 1 d .
S3 S 0.85484(14) 0.24192(10) 0.4601(2) 0.0435(6) Uani 1 d .
O1 O 0.7469(4) 0.0750(3) 0.5846(5) 0.061(2) Uani 1 d D
H1C H 0.7431(57) 0.0412(19) 0.5631(67) 0.091 Uiso 1 d D
H1D H 0.7042(35) 0.0840(38) 0.6138(65) 0.091 Uiso 1 d D
O2 O 0.5818(6) 0.0930(4) 0.6298(7) 0.099(3) Uani 1 d D
H2C H 0.5533(78) 0.0673(36) 0.6040(93) 0.148 Uiso 1 d D
H2D H 0.5689(84) 0.1265(20) 0.6116(94) 0.148 Uiso 1 d D
O3 O 0.7099(6) -0.0382(6) 0.4965(8) 0.181(6) Uani 1 d .
O4 O 0.6815(9) -0.0460(7) 0.3455(8) 0.206(6) Uani 1 d .
O5 O 0.6089(8) -0.0998(4) 0.4424(11) 0.192(6) Uani 1 d .
O6 O 0.5881(6) -0.0017(5) 0.4385(9) 0.163(5) Uani 1 d .
O7 O 1.0228(5) 0.1982(4) 0.2887(5) 0.092(3) Uani 1 d .
O8 O 1.0535(4) 0.2165(3) 0.4468(5) 0.074(2) Uani 1 d .
O9 O 1.1579(4) 0.1942(5) 0.3436(5) 0.135(4) Uani 1 d .
O10 O 1.0908(10) 0.2819(4) 0.3326(7) 0.183(6) Uani 1 d .
N1 N 0.9220(4) 0.1192(3) 0.5450(6) 0.045(2) Uani 1 d .
N2 N 0.8230(5) 0.1056(3) 0.3993(5) 0.045(2) Uani 1 d .
C1 C 0.9237(6) 0.1550(5) 0.7040(6) 0.062(3) Uani 1 d .
H1A H 0.9610(6) 0.1847(5) 0.7309(6) 0.074 Uiso 1 calc R
H1B H 0.9148(6) 0.1245(5) 0.7512(6) 0.074 Uiso 1 calc R
C2 C 0.9679(6) 0.1268(4) 0.6206(7) 0.053(3) Uani 1 d .
C3 C 1.0534(6) 0.1062(5) 0.6260(8) 0.065(3) Uani 1 d .
H3 H 1.0850(6) 0.1113(5) 0.6805(8) 0.078 Uiso 1 calc R
C4 C 1.0874(6) 0.0790(5) 0.5494(9) 0.069(3) Uani 1 d .
H4 H 1.1432(6) 0.0661(5) 0.5512(9) 0.083 Uiso 1 calc R
C5 C 1.0403(6) 0.0703(4) 0.4692(9) 0.058(3) Uani 1 d .
C6 C 0.9566(6) 0.0902(4) 0.4700(8) 0.049(2) Uani 1 d .
C7 C 0.9039(7) 0.0842(4) 0.3911(7) 0.050(3) Uani 1 d .
C8 C 0.9323(7) 0.0581(4) 0.3076(8) 0.060(3) Uani 1 d .
C9 C 1.0175(8) 0.0352(4) 0.3073(9) 0.078(4) Uani 1 d .
H9 H 1.0381(8) 0.0159(4) 0.2543(9) 0.094 Uiso 1 calc R
C10 C 1.0682(8) 0.0416(5) 0.3840(10) 0.077(4) Uani 1 d .
H10 H 1.1231(8) 0.0269(5) 0.3814(10) 0.092 Uiso 1 calc R
C11 C 0.8760(9) 0.0555(5) 0.2329(8) 0.079(4) Uani 1 d .
H11 H 0.8931(9) 0.0386(5) 0.1763(8) 0.095 Uiso 1 calc R
C12 C 0.7963(8) 0.0772(4) 0.2414(8) 0.073(3) Uani 1 d .
H12 H 0.7593(8) 0.0763(4) 0.1908(8) 0.087 Uiso 1 calc R
C13 C 0.7705(6) 0.1013(4) 0.3284(7) 0.051(3) Uani 1 d .
C14 C 0.6812(6) 0.1209(4) 0.3474(7) 0.061(3) Uani 1 d .
H14A H 0.6474(6) 0.0859(4) 0.3611(7) 0.073 Uiso 1 calc R
H14B H 0.6586(6) 0.1388(4) 0.2908(7) 0.073 Uiso 1 calc R
C15 C 0.6966(6) 0.2441(4) 0.3878(6) 0.049(2) Uani 1 d .
H15A H 0.7238(6) 0.2360(4) 0.3281(6) 0.059 Uiso 1 calc R
H15B H 0.6454(6) 0.2665(4) 0.3753(6) 0.059 Uiso 1 calc R
C16 C 0.7548(5) 0.2811(4) 0.4480(6) 0.050(2) Uani 1 d .
H16A H 0.7297(5) 0.2874(4) 0.5093(6) 0.060 Uiso 1 calc R
H16B H 0.7640(5) 0.3197(4) 0.4191(6) 0.060 Uiso 1 calc R
C17 C 0.9030(5) 0.2754(4) 0.5626(6) 0.054(3) Uani 1 d .
H17A H 0.9594(5) 0.2592(4) 0.5700(6) 0.065 Uiso 1 calc R
H17B H 0.9084(5) 0.3179(4) 0.5521(6) 0.065 Uiso 1 calc R
C18 C 0.8543(5) 0.2656(4) 0.6538(7) 0.053(3) Uani 1 d .
H18A H 0.8039(5) 0.2901(4) 0.6522(7) 0.064 Uiso 1 calc R
H18B H 0.8889(5) 0.2796(4) 0.7054(7) 0.064 Uiso 1 calc R

loop_
_atom_type_symbol
_atom_type_description
_atom_type_scat_dispersion_real
_atom_type_scat_dispersion_imag
_atom_type_scat_source
C C 0.0033 0.0016 'International Tables Vol C Tables 4.2.6.8 and 6.1.1.4'
H H 0.0000 0.0000 'International Tables Vol C Tables 4.2.6.8 and 6.1.1.4'
N N 0.0061 0.0033 'International Tables Vol C Tables 4.2.6.8 and 6.1.1.4'
O O 0.0106 0.0060 'International Tables Vol C Tables 4.2.6.8 and 6.1.1.4'
S S 0.1246 0.1234 'International Tables Vol C Tables 4.2.6.8 and 6.1.1.4'
Cl Cl 0.1484 0.1585 'International Tables Vol C Tables 4.2.6.8 and 6.1.1.4'
Ni Ni 0.3393 1.1124 'International Tables Vol C Tables 4.2.6.8 and 6.1.1.4'

loop_
_geom_angle_atom_site_label_1
_geom_angle_atom_site_label_2
_geom_angle_atom_site_label_3
_geom_angle
N1 Ni N2 80.8(3)
N1 Ni O1 93.7(3)
N2 Ni O1 93.0(3)
N1 Ni S3 91.9(2)
N2 Ni S3 92.9(2)
O1 Ni S3 172.5(2)
N1 Ni S1 81.8(2)
N2 Ni S1 162.6(2)
O1 Ni S1 87.8(2)
S3 Ni S1 88.00(9)
N1 Ni S2 162.1(2)
N2 Ni S2 81.5(2)
O1 Ni S2 90.2(2)
S3 Ni S2 86.05(8)
S1 Ni S2 115.89(9)
O5 Cl1 O3 113.5(9)
O5 Cl1 O4 106.3(9)
O3 Cl1 O4 108.1(8)
O5 Cl1 O6 110.0(7)
O3 Cl1 O6 110.8(7)
O4 Cl1 O6 107.7(9)
O10 Cl2 O7 109.6(6)
O10 Cl2 O8 110.9(6)
O7 Cl2 O8 112.9(5)
O10 Cl2 O9 108.2(8)
O7 Cl2 O9 107.9(5)
O8 Cl2 O9 107.2(5)
C18 S1 C1 101.8(5)
C18 S1 Ni 102.1(3)
C1 S1 Ni 97.4(3)
C15 S2 C14 102.0(4)
C15 S2 Ni 100.9(3)
C14 S2 Ni 95.9(3)
C17 S3 C16 104.0(4)
C17 S3 Ni 101.9(3)
C16 S3 Ni 99.1(3)
Ni O1 H1C 127.3(67)
Ni O1 H1D 112.0(67)
H1C O1 H1D 111.0(25)
H2C O2 H2D 111.4(26)
C2 N1 C6 118.9(8)
C2 N1 Ni 127.4(7)
C6 N1 Ni 113.7(6)
C13 N2 C7 120.0(8)
C13 N2 Ni 127.1(7)
C7 N2 Ni 112.6(6)
C2 C1 S1 115.5(6)
C2 C1 H1A 108.4(6)
S1 C1 H1A 108.4(4)
C2 C1 H1B 108.4(5)
S1 C1 H1B 108.4(3)
H1A C1 H1B 107.5
N1 C2 C3 121.7(10)
N1 C2 C1 116.3(8)
C3 C2 C1 121.9(10)
C4 C3 C2 118.4(10)
C4 C3 H3 120.8(6)
C2 C3 H3 120.8(7)
C3 C4 C5 121.0(9)
C3 C4 H4 119.5(6)
C5 C4 H4 119.5(6)
C4 C5 C6 117.4(10)
C4 C5 C10 126.5(10)
C6 C5 C10 116.1(11)
N1 C6 C5 122.6(10)
N1 C6 C7 115.7(8)
C5 C6 C7 121.7(10)
N2 C7 C8 121.2(10)
N2 C7 C6 116.9(8)
C8 C7 C6 122.0(10)
C11 C8 C7 117.6(10)
C11 C8 C9 125.6(11)
C7 C8 C9 116.8(11)
C10 C9 C8 120.7(11)
C10 C9 H9 119.7(7)
C8 C9 H9 119.7(7)
C9 C10 C5 122.7(11)
C9 C10 H10 118.6(7)
C5 C10 H10 118.6(7)
C12 C11 C8 120.8(11)
C12 C11 H11 119.6(7)
C8 C11 H11 119.6(7)
C11 C12 C13 119.0(11)
C11 C12 H12 120.5(7)
C13 C12 H12 120.5(7)
N2 C13 C12 121.4(10)
N2 C13 C14 115.8(8)
C12 C13 C14 122.7(10)
C13 C14 S2 115.0(7)
C13 C14 H14A 108.5(5)
S2 C14 H14A 108.5(3)
C13 C14 H14B 108.5(5)
S2 C14 H14B 108.5(3)
H14A C14 H14B 107.5
C16 C15 S2 111.9(6)
C16 C15 H15A 109.2(5)
S2 C15 H15A 109.2(3)
C16 C15 H15B 109.2(5)
S2 C15 H15B 109.2(3)
H15A C15 H15B 107.9
C15 C16 S3 108.6(6)
C15 C16 H16A 110.0(5)
S3 C16 H16A 110.0(3)
C15 C16 H16B 110.0(5)
S3 C16 H16B 110.0(3)
H16A C16 H16B 108.3
C18 C17 S3 114.5(6)
C18 C17 H17A 108.6(5)
S3 C17 H17A 108.6(3)
C18 C17 H17B 108.6(5)
S3 C17 H17B 108.6(3)
H17A C17 H17B 107.6
C17 C18 S1 116.3(7)
C17 C18 H18A 108.2(5)
S1 C18 H18A 108.2(3)
C17 C18 H18B 108.2(5)
S1 C18 H18B 108.2(3)
H18A C18 H18B 107.4

loop_
_geom_bond_atom_site_label_1
_geom_bond_atom_site_label_2
_geom_bond_distance
Ni N1 2.019(7)
Ni N2 2.022(7)
Ni O1 2.089(6)
Ni S3 2.404(3)
Ni S1 2.439(3)
Ni S2 2.462(3)
Cl1 O5 1.334(9)
Cl1 O3 1.354(9)
Cl1 O4 1.370(11)
Cl1 O6 1.380(9)
Cl2 O10 1.353(8)
Cl2 O7 1.404(7)
Cl2 O8 1.405(7)
Cl2 O9 1.414(8)
S1 C18 1.800(9)
S1 C1 1.815(9)
S2 C15 1.819(9)
S2 C14 1.828(10)
S3 C17 1.811(9)
S3 C16 1.819(9)
O1 H1C 0.8200(10)
O1 H1D 0.8200(11)
O2 H2C 0.8200(11)
O2 H2D 0.8200(12)
N1 C2 1.310(11)
N1 C6 1.366(11)
N2 C13 1.311(11)
N2 C7 1.373(11)
C1 C2 1.517(13)
C1 H1A 0.97
C1 H1B 0.97
C2 C3 1.432(12)
C3 C4 1.361(14)
C3 H3 0.93
C4 C5 1.379(14)
C4 H4 0.93
C5 C6 1.399(12)
C5 C10 1.443(14)
C6 C7 1.406(13)
C7 C8 1.401(13)
C8 C11 1.389(15)
C8 C9 1.444(15)
C9 C10 1.36(2)
C9 H9 0.93
C10 H10 0.93
C11 C12 1.36(2)
C11 H11 0.93
C12 C13 1.413(13)
C12 H12 0.93
C13 C14 1.506(13)
C14 H14A 0.97
C14 H14B 0.97
C15 C16 1.509(11)
C15 H15A 0.97
C15 H15B 0.97
C16 H16A 0.97
C16 H16B 0.97
C17 C18 1.527(12)
C17 H17A 0.97
C17 H17B 0.97
C18 H18A 0.97
C18 H18B 0.97

loop_
_geom_torsion_atom_site_label_1
_geom_torsion_atom_site_label_2
_geom_torsion_atom_site_label_3
_geom_torsion_atom_site_label_4
_geom_torsion
N1 Ni S1 C18 97.0(4)
N2 Ni S1 C18 98.1(8)
O1 Ni S1 C18 -169.0(4)
S3 Ni S1 C18 4.8(3)
S2 Ni S1 C18 -79.8(3)
N1 Ni S1 C1 -6.8(4)
N2 Ni S1 C1 -5.7(8)
O1 Ni S1 C1 87.2(4)
S3 Ni S1 C1 -99.0(4)
S2 Ni S1 C1 176.3(4)
N1 Ni S2 C15 -82.1(7)
N2 Ni S2 C15 -91.7(4)
O1 Ni S2 C15 175.3(4)
S3 Ni S2 C15 1.8(3)
S1 Ni S2 C15 87.7(3)
N1 Ni S2 C14 21.4(8)
N2 Ni S2 C14 11.7(4)
O1 Ni S2 C14 -81.3(4)
S3 Ni S2 C14 105.2(3)
S1 Ni S2 C14 -168.9(3)
N1 Ni S3 C17 -66.3(4)
N2 Ni S3 C17 -147.2(4)
O1 Ni S3 C17 71.3(18)
S1 Ni S3 C17 15.4(3)
S2 Ni S3 C17 131.5(3)
N1 Ni S3 C16 -172.8(4)
N2 Ni S3 C16 106.3(4)
O1 Ni S3 C16 -35.2(18)
S1 Ni S3 C16 -91.1(3)
S2 Ni S3 C16 25.0(3)
N2 Ni N1 C2 -178.8(8)
O1 Ni N1 C2 -86.3(8)
S3 Ni N1 C2 88.6(8)
S1 Ni N1 C2 0.9(7)
S2 Ni N1 C2 171.5(6)
N2 Ni N1 C6 4.0(6)
O1 Ni N1 C6 96.5(6)
S3 Ni N1 C6 -88.6(6)
S1 Ni N1 C6 -176.3(6)
S2 Ni N1 C6 -5.6(11)
N1 Ni N2 C13 -179.0(8)
O1 Ni N2 C13 87.8(8)
S3 Ni N2 C13 -87.5(7)
S1 Ni N2 C13 179.9(6)
S2 Ni N2 C13 -2.0(7)
N1 Ni N2 C7 -5.4(6)
O1 Ni N2 C7 -98.6(6)
S3 Ni N2 C7 86.1(6)
S1 Ni N2 C7 -6.4(11)
S2 Ni N2 C7 171.7(6)
C18 S1 C1 C2 -91.5(8)
Ni S1 C1 C2 12.6(8)
C6 N1 C2 C3 0.8(14)
Ni N1 C2 C3 -176.2(7)
C6 N1 C2 C1 -175.4(8)
Ni N1 C2 C1 7.5(12)
S1 C1 C2 N1 -14.2(12)
S1 C1 C2 C3 169.6(8)
N1 C2 C3 C4 1.1(15)
C1 C2 C3 C4 177.1(9)
C2 C3 C4 C5 -1.4(16)
C3 C4 C5 C6 -0.2(15)
C3 C4 C5 C10 -179.2(10)
C2 N1 C6 C5 -2.5(13)
Ni N1 C6 C5 174.9(7)
C2 N1 C6 C7 -179.4(8)
Ni N1 C6 C7 -2.0(10)
C4 C5 C6 N1 2.2(14)
C10 C5 C6 N1 -178.7(8)
C4 C5 C6 C7 179.0(9)
C10 C5 C6 C7 -1.9(13)
C13 N2 C7 C8 0.6(13)
Ni N2 C7 C8 -173.5(7)
C13 N2 C7 C6 -179.9(8)
Ni N2 C7 C6 6.0(10)
N1 C6 C7 N2 -2.7(12)
C5 C6 C7 N2 -179.6(8)
N1 C6 C7 C8 176.8(8)
C5 C6 C7 C8 -0.1(14)
N2 C7 C8 C11 0.9(14)
C6 C7 C8 C11 -178.6(9)
N2 C7 C8 C9 -177.9(8)
C6 C7 C8 C9 2.6(14)
C11 C8 C9 C10 178.3(11)
C7 C8 C9 C10 -3.0(15)
C8 C9 C10 C5 0.9(17)
C4 C5 C10 C9 -179.5(11)
C6 C5 C10 C9 1.5(15)
C7 C8 C11 C12 -0.4(16)
C9 C8 C11 C12 178.4(10)
C8 C11 C12 C13 -1.6(17)
C7 N2 C13 C12 -2.7(14)
Ni N2 C13 C12 170.5(7)
C7 N2 C13 C14 174.5(8)
Ni N2 C13 C14 -12.3(12)
C11 C12 C13 N2 3.2(15)
C11 C12 C13 C14 -173.8(10)
N2 C13 C14 S2 24.0(11)
C12 C13 C14 S2 -158.8(8)
C15 S2 C14 C13 81.0(8)
Ni S2 C14 C13 -21.4(7)
C14 S2 C15 C16 -135.3(7)
Ni S2 C15 C16 -36.9(7)
S2 C15 C16 S3 65.0(7)
C17 S3 C16 C15 -160.6(6)
Ni S3 C16 C15 -55.7(6)
C16 S3 C17 C18 63.8(8)
Ni S3 C17 C18 -38.9(7)
S3 C17 C18 S1 49.5(9)
C1 S1 C18 C17 69.8(7)
Ni S1 C18 C17 -30.6(7)
